data_7055093
loop_
_publ_author_name
'Patel, Tarosh S.'
'Vanparia, Satish F.'
'Gandhi, Sahaj A.'
'Patel, Urmila H.'
'Dixit, Ritu B.'
'Chudasama, Chaitanya J.'
'Dixit, Bharat C.'

_publ_section_title
;
 Novel stereoselective 2,3-disubstituted quinazoline-4(3H)-one derivatives
 derived from glycine as a potent antimalarial lead
;
_journal_issue 11
_journal_name_full 'New J. Chem.'
_journal_page_first 8638
_journal_paper_doi 10.1039/C5NJ01408E
_journal_volume 39
_journal_year 2015
_chemical_formula_sum 'C17 H19 N5 O5 S'
_chemical_formula_weight 405.43
_space_group_IT_number 2
_symmetry_cell_setting triclinic
_symmetry_space_group_name_Hall '-P 1'
_symmetry_space_group_name_H-M 'P -1'
_atom_sites_solution_hydrogens geom
_atom_sites_solution_primary direct
_atom_sites_solution_secondary difmap
_audit_creation_method SHELXL-97
_audit_update_record
;
2015-08-21 deposited with the CCDC.
2015-08-27 downloaded from the CCDC.
;
_cell_angle_alpha 115.3130(10)
_cell_angle_beta 95.6140(10)
_cell_angle_gamma 93.3030(10)
_cell_formula_units_Z 2
_cell_length_a 8.8900(2)
_cell_length_b 10.3346(2)
_cell_length_c 11.2245(2)
_cell_measurement_reflns_used 9950
_cell_measurement_temperature 293(2)
_cell_measurement_theta_max 19.63
_cell_measurement_theta_min 2.12
_cell_volume 922.08(3)
_computing_cell_refinement 'Bruker SAINT'
_computing_data_collection 'Bruker APEX2'
_computing_data_reduction 'Bruker SAINT'
_computing_molecular_graphics 'Bruker SHELXTL'
_computing_publication_material 'Bruker SHELXTL'
_computing_structure_refinement 'SHELXL-97 (Sheldrick, 1997)'
_computing_structure_solution 'SHELXS-97 (Sheldrick, 1997)'
_diffrn_ambient_temperature 293(2)
_diffrn_measured_fraction_theta_full 0.998
_diffrn_measured_fraction_theta_max 0.998
_diffrn_measurement_device_type 'Bruker APEX-II CCD'
_diffrn_measurement_method '\f and \w scans'
_diffrn_radiation_monochromator graphite
_diffrn_radiation_source 'fine-focus sealed tube'
_diffrn_radiation_type MoK\a
_diffrn_radiation_wavelength 0.71073
_diffrn_reflns_av_R_equivalents 0.0283
_diffrn_reflns_av_unetI/netI 0.0197
_diffrn_reflns_limit_h_max 11
_diffrn_reflns_limit_h_min -11
_diffrn_reflns_limit_k_max 13
_diffrn_reflns_limit_k_min -13
_diffrn_reflns_limit_l_max 14
_diffrn_reflns_limit_l_min -13
_diffrn_reflns_number 15472
_diffrn_reflns_theta_full 27.51
_diffrn_reflns_theta_max 27.51
_diffrn_reflns_theta_min 2.03
_diffrn_standards_number 0
_exptl_absorpt_coefficient_mu 0.217
_exptl_absorpt_correction_type none
_exptl_crystal_colour transparent
_exptl_crystal_density_diffrn 1.460
_exptl_crystal_density_method 'not measured'
_exptl_crystal_description Octahedral
_exptl_crystal_F_000 424
_exptl_crystal_size_max 0.08
_exptl_crystal_size_mid 0.05
_exptl_crystal_size_min 0.04
_refine_diff_density_max 0.549
_refine_diff_density_min -0.541
_refine_diff_density_rms 0.070
_refine_ls_extinction_method none
_refine_ls_goodness_of_fit_ref 1.044
_refine_ls_hydrogen_treatment constr
_refine_ls_matrix_type full
_refine_ls_number_parameters 255
_refine_ls_number_reflns 4260
_refine_ls_number_restraints 3
_refine_ls_restrained_S_all 1.043
_refine_ls_R_factor_all 0.0523
_refine_ls_R_factor_gt 0.0469
_refine_ls_shift/su_max 0.000
_refine_ls_shift/su_mean 0.000
_refine_ls_structure_factor_coef Fsqd
_refine_ls_weighting_details 'calc w=1/[\s^2^(Fo^2^)+(0.0842P)^2^+0.3601P] where P=(Fo^2^+2Fc^2^)/3'
_refine_ls_weighting_scheme calc
_refine_ls_wR_factor_gt 0.1361
_refine_ls_wR_factor_ref 0.1432
_reflns_number_gt 3766
_reflns_number_total 4260
_reflns_threshold_expression >2sigma(I)
_cod_data_source_file c5nj01408e2.cif
_cod_data_source_block shelxl
_cod_depositor_comments 'Adding full bibliography for 7055093.cif.'
_cod_original_cell_volume 922.07(3)
_cod_database_code 7055093

loop_
_symmetry_equiv_pos_as_xyz
'x, y, z'
'-x, -y, -z'

loop_
_atom_site_label
_atom_site_type_symbol
_atom_site_fract_x
_atom_site_fract_y
_atom_site_fract_z
_atom_site_U_iso_or_equiv
_atom_site_adp_type
_atom_site_occupancy
_atom_site_symmetry_multiplicity
_atom_site_calc_flag
_atom_site_refinement_flags
O2 O 0.37927(16) 0.05119(15) 0.16592(15) 0.0510(3) Uani 1 1 d .
OW1 O 0.3179(2) 0.74572(19) 0.76486(18) 0.0792(6) Uani 1 1 d D
HW1 H 0.3801 0.7043 0.8110 0.119 Uiso 1 1 d RD
HW2 H 0.3891 0.7969 0.7371 0.119 Uiso 1 1 d RD
C4 C 0.19967(19) 0.25109(17) 0.23793(16) 0.0346(3) Uani 1 1 d .
C5 C 0.3014(2) 0.3251(2) 0.35276(18) 0.0434(4) Uani 1 1 d .
H5 H 0.3836 0.2821 0.3716 0.052 Uiso 1 1 calc R
C6 C 0.2796(2) 0.4634(2) 0.43900(17) 0.0437(4) Uani 1 1 d .
H6 H 0.3473 0.5134 0.5166 0.052 Uiso 1 1 calc R
C7 C 0.15686(19) 0.52908(17) 0.41095(15) 0.0348(3) Uani 1 1 d .
C8 C 0.0548(2) 0.45340(19) 0.29549(17) 0.0409(4) Uani 1 1 d .
H8 H -0.0276 0.4961 0.2763 0.049 Uiso 1 1 calc R
C9 C 0.0763(2) 0.31437(19) 0.20930(17) 0.0406(4) Uani 1 1 d .
H9 H 0.0081 0.2634 0.1322 0.049 Uiso 1 1 calc R
C11 C 0.0548(2) 0.76699(19) 0.49331(17) 0.0448(4) Uani 1 1 d .
C13 C 0.0780(3) 0.9119(2) 0.6123(2) 0.0624(6) Uani 1 1 d .
H131 H 0.1552 0.9110 0.6780 0.094 Uiso 1 1 calc R
H132 H -0.0155 0.9323 0.6494 0.094 Uiso 1 1 calc R
H133 H 0.1092 0.9848 0.5854 0.094 Uiso 1 1 calc R
C15 C 0.3558(2) 0.15502(19) -0.04432(18) 0.0422(4) Uani 1 1 d .
H151 H 0.3502 0.1242 -0.1395 0.051 Uiso 1 1 calc R
H152 H 0.4509 0.1293 -0.0149 0.051 Uiso 1 1 calc R
C16 C 0.35953(19) 0.31668(19) 0.02289(16) 0.0350(3) Uani 1 1 d .
C18 C 0.4668(2) 0.53950(19) 0.18136(17) 0.0377(4) Uani 1 1 d .
C19 C 0.5815(2) 0.6221(2) 0.2863(2) 0.0521(5) Uani 1 1 d .
H19 H 0.6593 0.5778 0.3102 0.063 Uiso 1 1 calc R
C20 C 0.5794(3) 0.7678(3) 0.3537(2) 0.0632(6) Uani 1 1 d .
H20 H 0.6554 0.8219 0.4239 0.076 Uiso 1 1 calc R
C21 C 0.4650(3) 0.8360(2) 0.3182(2) 0.0636(6) Uani 1 1 d .
H21 H 0.4643 0.9349 0.3655 0.076 Uiso 1 1 calc R
C22 C 0.3528(3) 0.7580(2) 0.2138(2) 0.0520(5) Uani 1 1 d .
H22 H 0.2771 0.8040 0.1895 0.062 Uiso 1 1 calc R
C23 C 0.3535(2) 0.60901(19) 0.14440(17) 0.0382(4) Uani 1 1 d .
C24 C 0.2384(2) 0.52544(19) 0.03113(17) 0.0385(4) Uani 1 1 d .
N10 N 0.14506(19) 0.67020(16) 0.50480(14) 0.0422(3) Uani 1 1 d .
H10 H 0.2027 0.6992 0.5795 0.052(6) Uiso 1 1 calc R
N14 N 0.23106(18) 0.07550(15) -0.02026(15) 0.0409(3) Uani 1 1 d .
H14 H 0.1576 0.0280 -0.0829 0.18(2) Uiso 1 1 calc R
N17 N 0.46888(16) 0.39084(16) 0.11726(14) 0.0385(3) Uani 1 1 d .
N25 N 0.24564(16) 0.37720(15) -0.02079(14) 0.0357(3) Uani 1 1 d .
N27 N 0.13062(19) 0.28257(17) -0.12264(16) 0.0471(4) Uani 1 1 d .
H271 H 0.1337 0.1910 -0.1548 0.057 Uiso 1 1 calc R
H272 H 0.0578 0.3167 -0.1523 0.057 Uiso 1 1 calc R
O3 O 0.10307(17) -0.02312(14) 0.11038(15) 0.0502(3) Uani 1 1 d .
O12 O -0.0367(2) 0.74136(17) 0.39668(15) 0.0722(5) Uani 1 1 d .
O26 O 0.14176(17) 0.57395(16) -0.01775(16) 0.0546(4) Uani 1 1 d .
S1 S 0.23044(5) 0.07646(4) 0.12445(4) 0.03791(15) Uani 1 1 d .

loop_
_atom_site_aniso_label
_atom_site_aniso_U_11
_atom_site_aniso_U_22
_atom_site_aniso_U_33
_atom_site_aniso_U_23
_atom_site_aniso_U_13
_atom_site_aniso_U_12
O2 0.0511(8) 0.0423(7) 0.0594(8) 0.0221(6) -0.0012(6) 0.0188(6)
OW1 0.0866(12) 0.0630(10) 0.0622(10) 0.0112(8) -0.0340(9) 0.0173(9)
C4 0.0389(8) 0.0302(7) 0.0337(7) 0.0131(6) 0.0020(6) 0.0074(6)
C5 0.0435(9) 0.0420(9) 0.0410(9) 0.0159(7) -0.0047(7) 0.0127(7)
C6 0.0454(10) 0.0419(9) 0.0344(8) 0.0104(7) -0.0091(7) 0.0069(7)
C7 0.0405(8) 0.0314(8) 0.0300(7) 0.0116(6) 0.0013(6) 0.0050(6)
C8 0.0417(9) 0.0356(8) 0.0377(8) 0.0099(7) -0.0048(7) 0.0119(7)
C9 0.0417(9) 0.0350(8) 0.0345(8) 0.0073(7) -0.0069(7) 0.0072(7)
C11 0.0618(12) 0.0352(9) 0.0338(8) 0.0120(7) 0.0012(8) 0.0116(8)
C13 0.0956(18) 0.0361(10) 0.0429(10) 0.0069(8) -0.0034(11) 0.0170(11)
C15 0.0454(9) 0.0388(9) 0.0401(9) 0.0129(7) 0.0097(7) 0.0155(7)
C16 0.0343(8) 0.0393(8) 0.0350(8) 0.0183(7) 0.0072(6) 0.0096(6)
C18 0.0389(9) 0.0419(9) 0.0361(8) 0.0216(7) 0.0018(6) 0.0002(7)
C19 0.0515(11) 0.0560(12) 0.0498(10) 0.0291(9) -0.0110(8) -0.0053(9)
C20 0.0739(15) 0.0543(12) 0.0514(12) 0.0219(10) -0.0170(10) -0.0169(11)
C21 0.0863(17) 0.0379(10) 0.0568(12) 0.0162(9) -0.0048(11) -0.0066(10)
C22 0.0641(13) 0.0370(9) 0.0552(11) 0.0220(9) 0.0005(9) 0.0031(9)
C23 0.0432(9) 0.0360(8) 0.0388(8) 0.0202(7) 0.0034(7) 0.0015(7)
C24 0.0400(9) 0.0378(9) 0.0417(9) 0.0213(7) 0.0028(7) 0.0059(7)
N10 0.0531(9) 0.0335(7) 0.0298(7) 0.0062(6) -0.0058(6) 0.0078(6)
N14 0.0479(8) 0.0298(7) 0.0373(7) 0.0077(6) 0.0012(6) 0.0078(6)
N17 0.0360(7) 0.0416(8) 0.0406(7) 0.0210(6) 0.0017(6) 0.0069(6)
N25 0.0357(7) 0.0357(7) 0.0338(7) 0.0148(6) -0.0022(5) 0.0044(6)
N27 0.0483(9) 0.0385(8) 0.0449(8) 0.0136(7) -0.0134(7) 0.0020(7)
O3 0.0569(8) 0.0337(6) 0.0599(8) 0.0217(6) 0.0029(6) 0.0015(6)
O12 0.1000(13) 0.0513(9) 0.0467(8) 0.0073(7) -0.0205(8) 0.0305(9)
O26 0.0519(8) 0.0473(8) 0.0656(9) 0.0291(7) -0.0108(7) 0.0095(6)
S1 0.0434(3) 0.0268(2) 0.0416(2) 0.01360(17) 0.00060(17) 0.00900(16)

loop_
_atom_type_symbol
_atom_type_description
_atom_type_scat_dispersion_real
_atom_type_scat_dispersion_imag
_atom_type_scat_source
C C 0.0030 0.0020 'International Tables Vol C Tables 4.2.6.8 and 6.1.1.4'
H H 0.0000 0.0000 'International Tables Vol C Tables 4.2.6.8 and 6.1.1.4'
N N 0.0060 0.0030 'International Tables Vol C Tables 4.2.6.8 and 6.1.1.4'
O O 0.0110 0.0060 'International Tables Vol C Tables 4.2.6.8 and 6.1.1.4'
S S 0.1250 0.1230 'International Tables Vol C Tables 4.2.6.8 and 6.1.1.4'

loop_
_geom_angle_atom_site_label_1
_geom_angle_atom_site_label_2
_geom_angle_atom_site_label_3
_geom_angle
HW1 OW1 HW2 104.5
C5 C4 C9 120.69(15)
C5 C4 S1 119.54(13)
C9 C4 S1 119.74(12)
C6 C5 C4 119.31(16)
C6 C5 H5 120.3
C4 C5 H5 120.3
C5 C6 C7 120.67(15)
C5 C6 H6 119.7
C7 C6 H6 119.7
C8 C7 C6 119.53(15)
C8 C7 N10 124.20(15)
C6 C7 N10 116.26(15)
C9 C8 C7 119.78(15)
C9 C8 H8 120.1
C7 C8 H8 120.1
C8 C9 C4 120.01(15)
C8 C9 H9 120.0
C4 C9 H9 120.0
O12 C11 N10 123.88(17)
O12 C11 C13 122.00(18)
N10 C11 C13 114.13(16)
C11 C13 H131 109.5
C11 C13 H132 109.5
H131 C13 H132 109.5
C11 C13 H133 109.5
H131 C13 H133 109.5
H132 C13 H133 109.5
N14 C15 C16 115.47(14)
N14 C15 H151 108.4
C16 C15 H151 108.4
N14 C15 H152 108.4
C16 C15 H152 108.4
H151 C15 H152 107.5
N17 C16 N25 123.62(16)
N17 C16 C15 118.74(15)
N25 C16 C15 117.64(15)
N17 C18 C19 119.00(17)
N17 C18 C23 122.07(15)
C19 C18 C23 118.93(18)
C20 C19 C18 120.1(2)
C20 C19 H19 119.9
C18 C19 H19 119.9
C19 C20 C21 120.7(2)
C19 C20 H20 119.7
C21 C20 H20 119.7
C22 C21 C20 120.4(2)
C22 C21 H21 119.8
C20 C21 H21 119.8
C21 C22 C23 119.4(2)
C21 C22 H22 120.3
C23 C22 H22 120.3
C22 C23 C18 120.35(17)
C22 C23 C24 120.18(17)
C18 C23 C24 119.45(16)
O26 C24 N25 120.47(16)
O26 C24 C23 125.91(17)
N25 C24 C23 113.61(15)
C11 N10 C7 128.68(14)
C11 N10 H10 115.7
C7 N10 H10 115.7
C15 N14 S1 120.07(13)
C15 N14 H14 120.0
S1 N14 H14 120.0
C16 N17 C18 117.75(14)
C16 N25 C24 123.13(14)
C16 N25 N27 117.55(14)
C24 N25 N27 119.32(14)
N25 N27 H271 120.0
N25 N27 H272 120.0
H271 N27 H272 120.0
O3 S1 O2 118.50(8)
O3 S1 N14 105.85(8)
O2 S1 N14 107.90(9)
O3 S1 C4 109.09(8)
O2 S1 C4 107.27(8)
N14 S1 C4 107.81(7)

loop_
_geom_bond_atom_site_label_1
_geom_bond_atom_site_label_2
_geom_bond_distance
O2 S1 1.4348(14)
OW1 HW1 0.9583
OW1 HW2 0.9583
C4 C5 1.383(2)
C4 C9 1.388(2)
C4 S1 1.7645(16)
C5 C6 1.380(3)
C5 H5 0.9300
C6 C7 1.397(2)
C6 H6 0.9300
C7 C8 1.391(2)
C7 N10 1.405(2)
C8 C9 1.384(2)
C8 H8 0.9300
C9 H9 0.9300
C11 O12 1.210(2)
C11 N10 1.358(2)
C11 C13 1.507(3)
C13 H131 0.9600
C13 H132 0.9600
C13 H133 0.9600
C15 N14 1.457(2)
C15 C16 1.508(2)
C15 H151 0.9700
C15 H152 0.9700
C16 N17 1.293(2)
C16 N25 1.376(2)
C18 N17 1.392(2)
C18 C19 1.400(3)
C18 C23 1.400(2)
C19 C20 1.369(3)
C19 H19 0.9300
C20 C21 1.390(4)
C20 H20 0.9300
C21 C22 1.374(3)
C21 H21 0.9300
C22 C23 1.398(3)
C22 H22 0.9300
C23 C24 1.454(2)
C24 O26 1.218(2)
C24 N25 1.395(2)
N10 H10 0.8600
N14 S1 1.6207(16)
N14 H14 0.8600
N25 N27 1.417(2)
N27 H271 0.8600
N27 H272 0.8600
O3 S1 1.4346(14)

loop_
_geom_torsion_atom_site_label_1
_geom_torsion_atom_site_label_2
_geom_torsion_atom_site_label_3
_geom_torsion_atom_site_label_4
_geom_torsion
C9 C4 C5 C6 -0.2(3)
S1 C4 C5 C6 177.87(15)
C4 C5 C6 C7 -0.4(3)
C5 C6 C7 C8 0.7(3)
C5 C6 C7 N10 -179.78(18)
C6 C7 C8 C9 -0.4(3)
N10 C7 C8 C9 -179.86(17)
C7 C8 C9 C4 -0.2(3)
C5 C4 C9 C8 0.5(3)
S1 C4 C9 C8 -177.56(15)
N14 C15 C16 N17 112.24(18)
N14 C15 C16 N25 -68.1(2)
N17 C18 C19 C20 -177.92(19)
C23 C18 C19 C20 1.9(3)
C18 C19 C20 C21 -0.7(4)
C19 C20 C21 C22 -0.7(4)
C20 C21 C22 C23 0.9(4)
C21 C22 C23 C18 0.4(3)
C21 C22 C23 C24 -178.1(2)
N17 C18 C23 C22 178.08(17)
C19 C18 C23 C22 -1.8(3)
N17 C18 C23 C24 -3.4(3)
C19 C18 C23 C24 176.76(17)
C22 C23 C24 O26 5.0(3)
C18 C23 C24 O26 -173.59(18)
C22 C23 C24 N25 -174.78(17)
C18 C23 C24 N25 6.7(2)
O12 C11 N10 C7 2.8(4)
C13 C11 N10 C7 -177.01(19)
C8 C7 N10 C11 -12.6(3)
C6 C7 N10 C11 167.92(19)
C16 C15 N14 S1 -71.67(18)
N25 C16 N17 C18 2.8(2)
C15 C16 N17 C18 -177.59(15)
C19 C18 N17 C16 178.31(17)
C23 C18 N17 C16 -1.6(2)
N17 C16 N25 C24 1.2(3)
C15 C16 N25 C24 -178.47(15)
N17 C16 N25 N27 -178.29(16)
C15 C16 N25 N27 2.1(2)
O26 C24 N25 C16 174.45(17)
C23 C24 N25 C16 -5.8(2)
O26 C24 N25 N27 -6.1(3)
C23 C24 N25 N27 173.64(15)
C15 N14 S1 O3 -173.89(12)
C15 N14 S1 O2 -46.08(15)
C15 N14 S1 C4 69.48(14)
C5 C4 S1 O3 120.00(16)
C9 C4 S1 O3 -61.87(16)
C5 C4 S1 O2 -9.52(18)
C9 C4 S1 O2 168.60(15)
C5 C4 S1 N14 -125.50(16)
C9 C4 S1 N14 52.63(17)
